data_2236644
loop_
_publ_author_name
'Saeed, Aamer'
'Ibrar, Aalia'
'Arshad, Muhammad'
'Bolte, Michael'

_publ_section_title
;
 Methyl 2-oxo-2<i>H</i>-chromene-3-carboxylate
;
_journal_coeditor_code SU2501
_journal_issue 10
_journal_name_full 'Acta Crystallographica Section E'
_journal_page_first o3024
_journal_paper_doi 10.1107/S1600536812040044
_journal_volume 68
_journal_year 2012
_chemical_formula_iupac 'C11 H8 O4'
_chemical_formula_moiety 'C11 H8 O4'
_chemical_formula_sum 'C11 H8 O4'
_chemical_formula_weight 204.17
_chemical_name_systematic
;
Methyl 2-oxo-2<i>H</i>-chromene-3-carboxylate
;
_space_group_IT_number 2
_symmetry_cell_setting triclinic
_symmetry_space_group_name_Hall '-P 1'
_symmetry_space_group_name_H-M 'P -1'
_atom_sites_solution_hydrogens geom
_atom_sites_solution_primary direct
_atom_sites_solution_secondary difmap
_audit_creation_method SHELXL97
_cell_angle_alpha 111.569(19)
_cell_angle_beta 90.83(2)
_cell_angle_gamma 95.01(2)
_cell_formula_units_Z 2
_cell_length_a 3.8874(10)
_cell_length_b 9.782(3)
_cell_length_c 13.078(3)
_cell_measurement_reflns_used 10306
_cell_measurement_temperature 173(2)
_cell_measurement_theta_max 26.03
_cell_measurement_theta_min 3.285
_cell_volume 460.1(2)
_computing_cell_refinement 'X-AREA (Stoe & Cie, 2001)'
_computing_data_collection 'X-AREA (Stoe & Cie, 2001)'
_computing_data_reduction 'X-RED32 (Stoe & Cie, 2001)'
_computing_molecular_graphics 'XP in SHELXTL-Plus (Sheldrick, 2008)'
_computing_publication_material 'SHELXL97 (Sheldrick, 2008)'
_computing_structure_refinement 'SHELXL97 (Sheldrick, 2008)'
_computing_structure_solution 'SHELXS97 (Sheldrick, 2008)'
_diffrn_ambient_temperature 173(2)
_diffrn_measured_fraction_theta_full 0.994
_diffrn_measured_fraction_theta_max 0.981
_diffrn_measurement_device_type 'Stoe IPDS II two-circle'
_diffrn_measurement_method \w
_diffrn_radiation_monochromator 'Genix 3D multilayer optics'
_diffrn_radiation_source 'Genix 3D I\mS microfocus X-ray source'
_diffrn_radiation_type MoK\a
_diffrn_radiation_wavelength 0.71073
_diffrn_reflns_av_R_equivalents 0.0543
_diffrn_reflns_av_sigmaI/netI 0.0359
_diffrn_reflns_limit_h_max 4
_diffrn_reflns_limit_h_min -4
_diffrn_reflns_limit_k_max 11
_diffrn_reflns_limit_k_min -11
_diffrn_reflns_limit_l_max 15
_diffrn_reflns_limit_l_min -15
_diffrn_reflns_number 4851
_diffrn_reflns_theta_full 25.00
_diffrn_reflns_theta_max 25.71
_diffrn_reflns_theta_min 4.18
_diffrn_standards_number 0
_exptl_absorpt_coefficient_mu 0.114
_exptl_absorpt_correction_T_max 0.9776
_exptl_absorpt_correction_T_min 0.9667
_exptl_absorpt_correction_type multi-scan
_exptl_absorpt_process_details '(X-RED32; Stoe & Cie, 2001)'
_exptl_crystal_colour colourless
_exptl_crystal_density_diffrn 1.474
_exptl_crystal_density_method 'not measured'
_exptl_crystal_description block
_exptl_crystal_F_000 212
_exptl_crystal_size_max 0.30
_exptl_crystal_size_mid 0.27
_exptl_crystal_size_min 0.20
_refine_diff_density_max 0.214
_refine_diff_density_min -0.177
_refine_ls_extinction_method none
_refine_ls_goodness_of_fit_ref 1.088
_refine_ls_hydrogen_treatment constr
_refine_ls_matrix_type full
_refine_ls_number_parameters 136
_refine_ls_number_reflns 1725
_refine_ls_number_restraints 0
_refine_ls_restrained_S_all 1.088
_refine_ls_R_factor_all 0.0552
_refine_ls_R_factor_gt 0.0431
_refine_ls_shift/su_max 0.000
_refine_ls_shift/su_mean 0.000
_refine_ls_structure_factor_coef Fsqd
_refine_ls_weighting_details 'calc w = 1/[\s^2^(Fo^2^)+(0.0591P)^2^+0.0733P] where P=(Fo^2^+2Fc^2^)/3'
_refine_ls_weighting_scheme calc
_refine_ls_wR_factor_gt 0.1157
_refine_ls_wR_factor_ref 0.1225
_reflns_number_gt 1378
_reflns_number_total 1725
_reflns_threshold_expression I>2\s(I)
_cod_data_source_file su2501.cif
_cod_data_source_block I
_cod_database_code 2236644
_cod_database_fobs_code 2236644

loop_
_symmetry_equiv_pos_as_xyz
'x, y, z'
'-x, -y, -z'

loop_
_atom_site_type_symbol
_atom_site_label
_atom_site_fract_x
_atom_site_fract_y
_atom_site_fract_z
_atom_site_U_iso_or_equiv
_atom_site_adp_type
_atom_site_calc_flag
_atom_site_refinement_flags
_atom_site_occupancy
_atom_site_symmetry_multiplicity
O O1 0.8969(3) 0.56201(13) 0.15727(9) 0.0371(3) Uani d . 1 1
O O2 1.2039(3) 0.76399(14) 0.26510(10) 0.0472(4) Uani d . 1 1
O O3 0.8489(3) 0.68616(13) 0.54600(9) 0.0469(4) Uani d . 1 1
O O4 1.1674(3) 0.84024(13) 0.48731(9) 0.0394(3) Uani d . 1 1
C C1 1.0100(4) 0.66021(18) 0.26166(14) 0.0352(4) Uani d . 1 1
C C2 0.8796(4) 0.62198(18) 0.35402(13) 0.0328(4) Uani d . 1 1
C C3 0.6775(4) 0.49482(18) 0.33393(13) 0.0329(4) Uani d . 1 1
H H3 0.5978 0.4715 0.3945 0.039 Uiso calc R 1 1
C C4 0.5793(4) 0.39425(18) 0.22513(13) 0.0330(4) Uani d . 1 1
C C5 0.3781(4) 0.25926(18) 0.20103(14) 0.0371(4) Uani d . 1 1
H H5 0.2943 0.2314 0.2591 0.045 Uiso calc R 1 1
C C6 0.3016(4) 0.1670(2) 0.09335(15) 0.0408(4) Uani d . 1 1
H H6 0.1695 0.0745 0.0773 0.049 Uiso calc R 1 1
C C7 0.4178(4) 0.2090(2) 0.00751(14) 0.0422(4) Uani d . 1 1
H H7 0.3604 0.1452 -0.0666 0.051 Uiso calc R 1 1
C C8 0.6144(4) 0.34155(19) 0.02878(14) 0.0385(4) Uani d . 1 1
H H8 0.6927 0.3700 -0.0296 0.046 Uiso calc R 1 1
C C9 0.6949(4) 0.43218(18) 0.13747(13) 0.0338(4) Uani d . 1 1
C C10 0.9625(4) 0.71847(18) 0.47158(13) 0.0338(4) Uani d . 1 1
C C11 1.2460(4) 0.9364(2) 0.60135(14) 0.0415(4) Uani d . 1 1
H H11A 1.3986 1.0231 0.6043 0.062 Uiso calc R 1 1
H H11B 1.3614 0.8827 0.6399 0.062 Uiso calc R 1 1
H H11C 1.0311 0.9682 0.6368 0.062 Uiso calc R 1 1

loop_
_atom_site_aniso_label
_atom_site_aniso_U_11
_atom_site_aniso_U_22
_atom_site_aniso_U_33
_atom_site_aniso_U_12
_atom_site_aniso_U_13
_atom_site_aniso_U_23
O1 0.0401(6) 0.0439(7) 0.0297(6) -0.0047(5) 0.0051(5) 0.0184(5)
O2 0.0525(7) 0.0500(7) 0.0411(7) -0.0127(6) 0.0077(6) 0.0228(6)
O3 0.0582(7) 0.0504(8) 0.0306(7) -0.0130(6) 0.0077(5) 0.0171(6)
O4 0.0420(6) 0.0437(7) 0.0321(6) -0.0096(5) -0.0006(5) 0.0167(5)
C1 0.0333(8) 0.0419(9) 0.0325(9) -0.0004(7) 0.0049(6) 0.0171(7)
C2 0.0294(7) 0.0411(9) 0.0312(9) 0.0011(6) 0.0042(6) 0.0178(7)
C3 0.0309(8) 0.0423(9) 0.0301(8) 0.0021(7) 0.0053(6) 0.0191(7)
C4 0.0304(7) 0.0400(9) 0.0313(9) 0.0015(6) 0.0033(6) 0.0165(7)
C5 0.0349(8) 0.0450(9) 0.0348(9) -0.0009(7) 0.0024(7) 0.0198(8)
C6 0.0395(8) 0.0422(9) 0.0401(10) -0.0031(7) -0.0016(7) 0.0161(8)
C7 0.0407(9) 0.0506(10) 0.0318(9) 0.0017(8) -0.0016(7) 0.0120(8)
C8 0.0372(8) 0.0505(10) 0.0318(9) 0.0043(7) 0.0044(7) 0.0199(8)
C9 0.0300(7) 0.0407(9) 0.0339(9) 0.0018(6) 0.0034(6) 0.0179(7)
C10 0.0319(8) 0.0390(9) 0.0333(9) -0.0003(6) 0.0032(6) 0.0173(7)
C11 0.0417(9) 0.0456(10) 0.0356(9) -0.0061(7) -0.0029(7) 0.0158(8)

loop_
_atom_type_symbol
_atom_type_description
_atom_type_scat_dispersion_real
_atom_type_scat_dispersion_imag
_atom_type_scat_source
C C 0.0033 0.0016 'International Tables Vol C Tables 4.2.6.8 and 6.1.1.4'
H H 0.0000 0.0000 'International Tables Vol C Tables 4.2.6.8 and 6.1.1.4'
O O 0.0106 0.0060 'International Tables Vol C Tables 4.2.6.8 and 6.1.1.4'

loop_
_geom_angle_atom_site_label_1
_geom_angle_atom_site_label_2
_geom_angle_atom_site_label_3
_geom_angle
C9 O1 C1 123.86(12)
C10 O4 C11 115.67(12)
O2 C1 O1 115.90(14)
O2 C1 C2 128.38(16)
O1 C1 C2 115.71(14)
C3 C2 C1 120.00(16)
C3 C2 C10 117.20(14)
C1 C2 C10 122.80(15)
C2 C3 C4 122.29(14)
C2 C3 H3 118.9
C4 C3 H3 118.9
C9 C4 C5 118.29(15)
C9 C4 C3 117.80(15)
C5 C4 C3 123.90(14)
C6 C5 C4 120.13(15)
C6 C5 H5 119.9
C4 C5 H5 119.9
C5 C6 C7 120.15(16)
C5 C6 H6 119.9
C7 C6 H6 119.9
C8 C7 C6 120.97(17)
C8 C7 H7 119.5
C6 C7 H7 119.5
C7 C8 C9 118.30(15)
C7 C8 H8 120.9
C9 C8 H8 120.9
O1 C9 C8 117.63(13)
O1 C9 C4 120.23(15)
C8 C9 C4 122.14(15)
O3 C10 O4 123.18(16)
O3 C10 C2 121.75(15)
O4 C10 C2 115.07(13)
O4 C11 H11A 109.5
O4 C11 H11B 109.5
H11A C11 H11B 109.5
O4 C11 H11C 109.5
H11A C11 H11C 109.5
H11B C11 H11C 109.5

loop_
_geom_bond_atom_site_label_1
_geom_bond_atom_site_label_2
_geom_bond_distance
O1 C9 1.3691(19)
O1 C1 1.387(2)
O2 C1 1.1970(19)
O3 C10 1.2069(19)
O4 C10 1.3209(19)
O4 C11 1.452(2)
C1 C2 1.474(2)
C2 C3 1.348(2)
C2 C10 1.491(2)
C3 C4 1.424(2)
C3 H3 0.9500
C4 C9 1.397(2)
C4 C5 1.400(2)
C5 C6 1.376(2)
C5 H5 0.9500
C6 C7 1.398(3)
C6 H6 0.9500
C7 C8 1.378(2)
C7 H7 0.9500
C8 C9 1.384(2)
C8 H8 0.9500
C11 H11A 0.9800
C11 H11B 0.9800
C11 H11C 0.9800

loop_
_geom_hbond_atom_site_label_D
_geom_hbond_atom_site_label_H
_geom_hbond_atom_site_label_A
_geom_hbond_site_symmetry_A
_geom_hbond_distance_DH
_geom_hbond_distance_HA
_geom_hbond_distance_DA
_geom_hbond_angle_DHA
_geom_hbond_publ_flag
C3 H3 O3 2_666 0.95 2.54 3.360(2) 145 yes
C5 H5 O3 2_666 0.95 2.46 3.298(2) 147 yes
C8 H8 O1 2_765 0.95 2.55 3.454(2) 160 yes
C11 H11A O2 2_876 0.98 2.53 3.354(2) 142 yes

loop_
_geom_torsion_atom_site_label_1
_geom_torsion_atom_site_label_2
_geom_torsion_atom_site_label_3
_geom_torsion_atom_site_label_4
_geom_torsion
C9 O1 C1 O2 175.14(13)
C9 O1 C1 C2 -4.0(2)
O2 C1 C2 C3 -175.95(16)
O1 C1 C2 C3 3.1(2)
O2 C1 C2 C10 3.8(3)
O1 C1 C2 C10 -177.24(12)
C1 C2 C3 C4 -0.7(2)
C10 C2 C3 C4 179.63(13)
C2 C3 C4 C9 -1.1(2)
C2 C3 C4 C5 178.10(14)
C9 C4 C5 C6 0.7(2)
C3 C4 C5 C6 -178.50(14)
C4 C5 C6 C7 -1.4(2)
C5 C6 C7 C8 1.0(2)
C6 C7 C8 C9 0.1(2)
C1 O1 C9 C8 -177.09(13)
C1 O1 C9 C4 2.4(2)
C7 C8 C9 O1 178.57(13)
C7 C8 C9 C4 -0.9(2)
C5 C4 C9 O1 -178.95(13)
C3 C4 C9 O1 0.3(2)
C5 C4 C9 C8 0.6(2)
C3 C4 C9 C8 179.76(13)
C11 O4 C10 O3 -0.9(2)
C11 O4 C10 C2 179.09(12)
C3 C2 C10 O3 -1.4(2)
C1 C2 C10 O3 178.88(14)
C3 C2 C10 O4 178.57(13)
C1 C2 C10 O4 -1.1(2)

loop_
_cod_related_entry_id
_cod_related_entry_database
_cod_related_entry_code
1 ChemSpider 28355
